data_1570237
loop_
_publ_author_name
'Ye, Changqing'
'Huang, Rui'
'Chiou, Mong-Feng'
'Wang, Bo'
'Li, Daliang'
'Bao, Hongli'

_publ_section_title
;
 Synthesis of a new fluorophore: wavelength-tunable
 bisbenzo[<i>f</i>]isoindolylidenes.
;
_journal_issue 45
_journal_name_full 'Chemical science'
_journal_page_first 13151
_journal_page_last 13158
_journal_paper_doi 10.1039/d3sc04445a
_journal_volume 14
_journal_year 2023
_chemical_formula_moiety '0.5(C40 H30 N2)'
_chemical_formula_sum 'C20 H15 N'
_chemical_formula_weight 269.349
_space_group_crystal_system triclinic
_space_group_IT_number 2
_space_group_name_Hall '-P 1'
_space_group_name_H-M_alt 'P -1'
_symmetry_Int_Tables_number 2
_atom_sites_solution_primary dual
_audit_creation_date 2021-05-06
_audit_creation_method
;
Olex2 1.3
(compiled 2020.11.12 svn.r5f609507 for OlexSys, GUI svn.r6272)
;
_audit_update_record
;
2021-12-13 deposited with the CCDC.	2023-11-01 downloaded from the CCDC.
;
_cell_angle_alpha 91.733(4)
_cell_angle_beta 97.302(5)
_cell_angle_gamma 97.178(5)
_cell_formula_units_Z 4
_cell_length_a 8.9783(6)
_cell_length_b 11.2080(6)
_cell_length_c 15.2381(6)
_cell_measurement_reflns_used 6378
_cell_measurement_temperature 99.99(10)
_cell_measurement_theta_max 52.0130
_cell_measurement_theta_min 3.4010
_cell_volume 1507.38(14)
_computing_cell_refinement 'CrysAlisPro 1.171.41.93a (Rigaku OD, 2020)'
_computing_data_collection 'CrysAlisPro 1.171.41.93a (Rigaku OD, 2020)'
_computing_data_reduction 'CrysAlisPro 1.171.41.93a (Rigaku OD, 2020)'
_computing_molecular_graphics 'Olex2 1.3 (Dolomanov et al., 2009)'
_computing_publication_material 'Olex2 1.3 (Dolomanov et al., 2009)'
_computing_structure_refinement 'olex2.refine 1.3 (Bourhis et al., 2015)'
_computing_structure_solution 'SHELXT 2014/5 (Sheldrick, 2014)'
_diffrn_ambient_temperature 99.99(10)
_diffrn_detector 'Hybrid Pixel Array Detector'
_diffrn_detector_area_resol_mean 10.0000
_diffrn_detector_type HyPix
_diffrn_measured_fraction_theta_full 0.9803
_diffrn_measured_fraction_theta_max 0.9803
_diffrn_measurement_details
;
List of Runs (angles in degrees, time in seconds):

  # Type    Start    End  Width  t~exp~   \w     \q     \k     \f   Frames
#--------------------------------------------------------------------------
  1  \w     41.00  76.00   0.50    0.80    --   55.66  38.00   0.00   70
  2  \w     84.00 110.00   0.50    0.80    --   55.66  38.00   0.00   52
  3  \w     79.00 122.00   0.50    0.80    --   55.66 125.00  90.00   86
  4  \w     84.00 129.00   0.50    0.80    --   55.66 125.00 -60.00   90
  5  \w     45.00 126.00   0.50    0.80    --   55.66  38.00-120.00  162
  6  \w    -15.00  29.00   0.50    0.80    --   55.66 -77.00 -90.00   88
  7  \w     44.00  79.00   0.50    0.80    --   55.66 -77.00 -90.00   70
  8  \w     45.00  70.00   0.50    0.80    --   55.66 -57.00  60.00   50
  9  \w    -13.00  18.00   0.50    0.80    --   55.66 -57.00  60.00   62
 10  \w     18.00  44.00   0.50    0.20    --   -0.78  38.00-180.00   52
 11  \w     32.00  65.00   0.50    0.20    --   -0.78  77.00 -90.00   66
 12  \w    -16.00  11.00   0.50    0.20    --   -0.78  77.00 -90.00   54
 13  \w    -66.00  15.00   0.50    0.80    --  -57.22  57.00 -90.00  162
 14  \w     32.00  90.00   0.50    0.80    --   55.66-125.00 -90.00  116
 15  \w     63.00  89.00   0.50    0.80    --   55.66-101.00 -69.00   52
 16  \w    -89.00 -48.00   0.50    0.80    --  -57.22 -57.00 -30.00   82
 17  \w   -127.00 -88.00   0.50    0.80    --  -57.22-125.00-120.00   78
 18  \w   -128.00 -95.00   0.50    0.80    --  -57.22-125.00  30.00   66
 19  \w   -129.00 -38.00   0.50    0.80    --  -57.22 -77.00 150.00  182
 20  \w   -106.00 -20.00   0.50    0.80    --  -57.22 125.00  30.00  172
 21  \w    -93.00   2.00   0.50    0.80    --  -57.22 101.00  34.00  190
;
_diffrn_measurement_device 'four-circle diffractometer'
_diffrn_measurement_device_type 'ROD, Synergy Custom system, HyPix'
_diffrn_measurement_method '\w scans'
_diffrn_orient_matrix_type 'CrysAlisPro convention (1999,Acta A55,543-557)'
_diffrn_orient_matrix_UB_11 0.0575629000
_diffrn_orient_matrix_UB_12 -0.0295790000
_diffrn_orient_matrix_UB_13 0.0806531000
_diffrn_orient_matrix_UB_21 -0.0321235000
_diffrn_orient_matrix_UB_22 -0.1168539000
_diffrn_orient_matrix_UB_23 -0.0252512000
_diffrn_orient_matrix_UB_31 0.1365897000
_diffrn_orient_matrix_UB_32 0.0023741000
_diffrn_orient_matrix_UB_33 -0.0269310000
_diffrn_radiation_monochromator mirror
_diffrn_radiation_probe x-ray
_diffrn_radiation_type 'Ga K\a'
_diffrn_radiation_wavelength 1.3405
_diffrn_reflns_av_R_equivalents 0.0457
_diffrn_reflns_av_unetI/netI 0.0441
_diffrn_reflns_Laue_measured_fraction_full 0.9803
_diffrn_reflns_Laue_measured_fraction_max 0.9803
_diffrn_reflns_limit_h_max 10
_diffrn_reflns_limit_h_min -10
_diffrn_reflns_limit_k_max 13
_diffrn_reflns_limit_k_min -13
_diffrn_reflns_limit_l_max 17
_diffrn_reflns_limit_l_min -17
_diffrn_reflns_number 13849
_diffrn_reflns_point_group_measured_fraction_full 0.9803
_diffrn_reflns_point_group_measured_fraction_max 0.9803
_diffrn_reflns_theta_full 51.9312
_diffrn_reflns_theta_max 51.93
_diffrn_reflns_theta_min 2.54
_diffrn_source 'micro-focus metaljet'
_exptl_absorpt_coefficient_mu 0.335
_exptl_absorpt_correction_T_max 1.00000
_exptl_absorpt_correction_T_min 0.84861
_exptl_absorpt_correction_type multi-scan
_exptl_absorpt_process_details
;
CrysAlisPro 1.171.41.93a (Rigaku Oxford Diffraction, 2020)
Empirical absorption correction using spherical harmonics,
implemented in SCALE3 ABSPACK scaling algorithm.
;
_exptl_crystal_colour 'clear yellowish yellow'
_exptl_crystal_colour_lustre clear
_exptl_crystal_colour_modifier yellowish
_exptl_crystal_colour_primary yellow
_exptl_crystal_density_diffrn 1.187
_exptl_crystal_description block
_exptl_crystal_F_000 569.104
_exptl_crystal_size_max 0.05
_exptl_crystal_size_mid 0.03
_exptl_crystal_size_min 0.02
_refine_diff_density_max 0.2835
_refine_diff_density_min -0.3502
_refine_diff_density_rms 0.0625
_refine_ls_d_res_high 0.8514
_refine_ls_d_res_low 15.0979
_refine_ls_goodness_of_fit_ref 1.0116
_refine_ls_hydrogen_treatment constr
_refine_ls_matrix_type full
_refine_ls_number_constraints 52
_refine_ls_number_parameters 383
_refine_ls_number_reflns 5021
_refine_ls_number_restraints 66
_refine_ls_restrained_S_all 1.0045
_refine_ls_R_factor_all 0.0765
_refine_ls_R_factor_gt 0.0562
_refine_ls_shift/su_max 0.0002
_refine_ls_shift/su_mean 0.0000
_refine_ls_structure_factor_coef Fsqd
_refine_ls_weighting_details 'w=1/[\s^2^(Fo^2^)+(0.1161P)^2^+0.0763P] where P=(Fo^2^+2Fc^2^)/3'
_refine_ls_weighting_scheme calc
_refine_ls_wR_factor_gt 0.1562
_refine_ls_wR_factor_ref 0.1754
_reflns_Friedel_coverage 0.0
_reflns_limit_h_max 10
_reflns_limit_h_min -10
_reflns_limit_k_max 13
_reflns_limit_k_min -13
_reflns_limit_l_max 17
_reflns_limit_l_min 0
_reflns_number_gt 3607
_reflns_number_total 5021
_reflns_threshold_expression I>=2u(I)
_cod_data_source_file d3sc04445a2.cif
_cod_data_source_block YCQ-2(YELLOW)_auto
_cod_depositor_comments 'Adding full bibliography for 1570237--1570240.cif.'
_cod_database_code 1570237
_reflns_odcompleteness_completeness 81.76
_reflns_odcompleteness_iscentric 1
_reflns_odcompleteness_theta 56.82
_olex2_refinement_description
;
1. Fixed Uiso
 At 1.2 times of:
  All C(H) groups
 At 1.5 times of:
  All C(H,H,H) groups
2. Rigid body (RIGU) restrains
 C00R, C00X, C00Y, C00W, C00H, C00E, C00C, C00F, C009, C005, C008
 with sigma for 1-2 distances of 0.004 and sigma for 1-3 distances of 0.004
3.a Aromatic/amide H refined with riding coordinates:
 C00C(H00C), C00F(H00F), C00G(H00G), C00L(H00L), C00P(H00P), C00Q(H00Q),
 C00R(H00R), C00S(H00S), C00T(H00T), C00U(H00U), C00V(H00V), C00W(H00W),
 C00X(H00X), C00Y(H00Y), C00Z(H00Z), C010(H010), C015(H015), C016(H016)
3.b Idealised Me refined as rotating group:
 C011(H01a,H01b,H01c), C012(H01g,H01h,H01i), C013(H01d,H01e,H01f), C014(H01j,
 H01k,H01l)
;
_olex2_submission_special_instructions 'No special instructions were received'
_oxdiff_exptl_absorpt_empirical_details
;
Empirical correction (ABSPACK) includes:
- Absorption correction using spherical harmonics
- Frame scaling
;
_oxdiff_exptl_absorpt_empirical_full_max 2.950
_oxdiff_exptl_absorpt_empirical_full_min 0.406

loop_
_space_group_symop_id
_space_group_symop_operation_xyz
1 x,y,z
2 -x,-y,-z

loop_
_atom_site_label
_atom_site_type_symbol
_atom_site_fract_x
_atom_site_fract_y
_atom_site_fract_z
_atom_site_U_iso_or_equiv
_atom_site_adp_type
_atom_site_occupancy
_atom_site_refinement_flags_posn
_atom_site_refinement_flags_adp
N001 N 0.03068(17) 0.10586(13) 0.59829(10) 0.0461(4) Uani 1.000000 . .
N002 N 0.39468(18) 0.40886(14) 0.07761(11) 0.0489(4) Uani 1.000000 . .
C003 C 0.2078(2) 0.07953(15) 0.50091(12) 0.0418(4) Uani 1.000000 . .
C004 C 0.4518(2) 0.50719(17) 0.02963(12) 0.0461(5) Uani 1.000000 . .
C005 C 0.1541(2) 0.17951(16) 0.62433(12) 0.0438(4) Uani 1.000000 . U
C006 C 0.3107(2) 0.45031(17) 0.13173(13) 0.0467(5) Uani 1.000000 . .
C007 C 0.3916(2) 0.61571(17) 0.05718(13) 0.0468(5) Uani 1.000000 . .
C008 C 0.0551(2) 0.04120(15) 0.52155(12) 0.0424(4) Uani 1.000000 . U
C009 C 0.2718(2) 0.16890(16) 0.56815(12) 0.0447(5) Uani 1.000000 . U
C00A C 0.3044(2) 0.57932(17) 0.12554(13) 0.0481(5) Uani 1.000000 . .
C00B C 0.1671(2) 0.26756(16) 0.70049(13) 0.0463(5) Uani 1.000000 . .
C00C C 0.2893(2) 0.05075(16) 0.43556(13) 0.0467(5) Uani 1.000000 . U
C00D C 0.2258(2) 0.37413(16) 0.19172(13) 0.0479(5) Uani 1.000000 . .
C00E C 0.4367(2) 0.11100(17) 0.43442(13) 0.0494(5) Uani 1.000000 . U
C00F C 0.4148(2) 0.22646(17) 0.57022(14) 0.0530(5) Uani 1.000000 . U
C00G C 0.4009(2) 0.73192(18) 0.03136(14) 0.0554(5) Uani 1.000000 . .
C00H C 0.5016(2) 0.19919(17) 0.50334(14) 0.0538(5) Uani 1.000000 . U
C00I C 0.0865(2) 0.30882(17) 0.15869(15) 0.0545(5) Uani 1.000000 . .
C00J C 0.3284(2) 0.81601(18) 0.07556(16) 0.0592(6) Uani 1.000000 . .
C00K C 0.2152(2) 0.2341(2) 0.78583(14) 0.0573(5) Uani 1.000000 . .
C00L C 0.2345(2) 0.65845(18) 0.17017(14) 0.0565(5) Uani 1.000000 . .
C00M C 0.2477(2) 0.78025(18) 0.14715(15) 0.0576(6) Uani 1.000000 . .
C00N C 0.2835(3) 0.37406(19) 0.28140(14) 0.0586(6) Uani 1.000000 . .
C00O C 0.1332(2) 0.38354(18) 0.68477(14) 0.0576(6) Uani 1.000000 . .
C00P C 0.0073(3) 0.2418(2) 0.21719(19) 0.0681(7) Uani 1.000000 . .
C00Q C 0.2261(3) 0.3192(2) 0.85525(15) 0.0717(7) Uani 1.000000 . .
C00R C 0.5228(2) 0.08898(19) 0.36630(15) 0.0616(6) Uani 1.000000 . U
C00S C 0.0624(3) 0.2402(2) 0.30443(19) 0.0726(7) Uani 1.000000 . .
C00T C 0.1916(3) 0.4325(2) 0.84018(18) 0.0795(8) Uani 1.000000 . .
C00U C 0.1978(3) 0.3067(2) 0.33717(16) 0.0693(7) Uani 1.000000 . .
C00V C 0.1458(3) 0.4651(2) 0.75621(17) 0.0725(7) Uani 1.000000 . .
C00W C 0.6494(2) 0.2575(2) 0.50006(17) 0.0689(6) Uani 1.000000 . U
C00X C 0.6641(3) 0.1487(2) 0.36521(18) 0.0747(7) Uani 1.000000 . U
C00Y C 0.7281(3) 0.2330(2) 0.43340(19) 0.0771(7) Uani 1.000000 . U
C00Z C 0.1825(3) 0.8674(2) 0.19294(19) 0.0782(7) Uani 1.000000 . .
C010 C 0.3319(3) 0.9366(2) 0.0509(2) 0.0808(8) Uani 1.000000 . .
C011 C 0.2526(3) 0.1094(2) 0.80291(17) 0.0847(8) Uani 1.000000 . .
C012 C 0.0227(3) 0.3097(3) 0.06356(18) 0.0843(8) Uani 1.000000 . .
C013 C 0.0837(4) 0.4217(2) 0.59331(18) 0.0896(9) Uani 1.000000 . .
C014 C 0.4350(3) 0.4421(3) 0.31690(19) 0.0948(9) Uani 1.000000 . .
C015 C 0.1940(3) 0.9831(3) 0.1691(2) 0.0986(10) Uani 1.000000 . .
C016 C 0.2672(3) 1.0180(2) 0.0962(3) 0.1033(10) Uani 1.000000 . .
H00G H 0.4545(2) 0.75534(18) -0.01495(14) 0.0665(6) Uiso 1.000000 R .
H00L H 0.1789(2) 0.63276(18) 0.21516(14) 0.0678(6) Uiso 1.000000 R .
H00U H 0.2329(3) 0.3068(2) 0.39728(16) 0.0832(8) Uiso 1.000000 R .
H00S H 0.0079(3) 0.1938(2) 0.34209(19) 0.0871(9) Uiso 1.000000 R .
H00P H -0.0854(3) 0.1970(2) 0.19618(19) 0.0817(8) Uiso 1.000000 R .
H010 H 0.3795(3) 0.9608(2) 0.0025(2) 0.0969(9) Uiso 1.000000 R .
H016 H 0.2715(3) 1.0971(2) 0.0789(3) 0.1240(12) Uiso 1.000000 R .
H015 H 0.1531(3) 1.0398(3) 0.2013(2) 0.1184(12) Uiso 1.000000 R .
H00Z H 0.1307(3) 0.8449(2) 0.24022(19) 0.0939(9) Uiso 1.000000 R .
H00V H 0.1229(3) 0.5428(2) 0.74703(17) 0.0870(8) Uiso 1.000000 R .
H00T H 0.1992(3) 0.4883(2) 0.88751(18) 0.0954(9) Uiso 1.000000 R .
H00Q H 0.2573(3) 0.2987(2) 0.91275(15) 0.0861(8) Uiso 1.000000 R .
H00W H 0.6935(2) 0.3139(2) 0.54481(17) 0.0827(8) Uiso 1.000000 R .
H00Y H 0.8255(3) 0.2723(2) 0.43279(19) 0.0925(9) Uiso 1.000000 R .
H00X H 0.7183(3) 0.1335(2) 0.31889(18) 0.0897(8) Uiso 1.000000 R .
H00R H 0.4823(2) 0.03233(19) 0.32094(15) 0.0739(7) Uiso 1.000000 R .
H00C H 0.2480(2) -0.00822(16) 0.39198(13) 0.0560(6) Uiso 1.000000 R .
H00F H 0.4550(2) 0.28339(17) 0.61545(14) 0.0636(6) Uiso 1.000000 R .
H01a H 0.1700(10) 0.0515(2) 0.7764(11) 0.1270(12) Uiso 1.000000 GR .
H01b H 0.3425(13) 0.0974(7) 0.7776(12) 0.1270(12) Uiso 1.000000 GR .
H01c H 0.269(2) 0.0995(6) 0.86561(18) 0.1270(12) Uiso 1.000000 GR .
H01g H 0.0433(19) 0.3893(5) 0.0427(4) 0.1264(12) Uiso 1.000000 GR .
H01h H 0.0684(16) 0.2543(13) 0.0295(3) 0.1264(12) Uiso 1.000000 GR .
H01i H -0.0848(4) 0.2860(17) 0.0572(2) 0.1264(12) Uiso 1.000000 GR .
H01d H 0.1678(7) 0.4278(18) 0.5599(5) 0.1343(13) Uiso 1.000000 GR .
H01e H 0.0039(17) 0.3632(10) 0.5644(6) 0.1343(13) Uiso 1.000000 GR .
H01f H 0.048(2) 0.4985(9) 0.59704(19) 0.1343(13) Uiso 1.000000 GR .
H01j H 0.5138(3) 0.3998(10) 0.2992(12) 0.1422(14) Uiso 1.000000 GR .
H01k H 0.4435(10) 0.5211(7) 0.2938(11) 0.1422(14) Uiso 1.000000 GR .
H01l H 0.4446(10) 0.4488(17) 0.3804(2) 0.1422(14) Uiso 1.000000 GR .

loop_
_atom_site_aniso_label
_atom_site_aniso_U_11
_atom_site_aniso_U_22
_atom_site_aniso_U_33
_atom_site_aniso_U_12
_atom_site_aniso_U_13
_atom_site_aniso_U_23
N001 0.0505(9) 0.0462(9) 0.0395(9) -0.0037(7) 0.0095(7) -0.0084(7)
N002 0.0502(9) 0.0510(9) 0.0471(10) 0.0036(7) 0.0164(7) -0.0017(7)
C003 0.0445(10) 0.0386(9) 0.0406(11) -0.0025(8) 0.0074(8) -0.0033(8)
C004 0.0455(11) 0.0510(11) 0.0416(11) 0.0019(8) 0.0106(8) -0.0022(8)
C005 0.0461(10) 0.0427(10) 0.0396(11) -0.0027(8) 0.0047(8) -0.0059(8)
C006 0.0439(10) 0.0514(11) 0.0445(11) 0.0009(8) 0.0111(8) -0.0028(8)
C007 0.0419(10) 0.0517(11) 0.0468(12) 0.0017(8) 0.0108(8) -0.0011(9)
C008 0.0488(10) 0.0402(9) 0.0366(10) -0.0014(8) 0.0082(8) -0.0039(7)
C009 0.0485(11) 0.0429(10) 0.0406(11) -0.0026(8) 0.0082(8) -0.0080(8)
C00A 0.0449(10) 0.0500(11) 0.0505(12) 0.0026(9) 0.0157(9) -0.0022(9)
C00B 0.0440(10) 0.0499(11) 0.0421(11) -0.0032(8) 0.0079(8) -0.0129(8)
C00C 0.0501(11) 0.0439(10) 0.0444(11) -0.0021(8) 0.0097(8) -0.0068(8)
C00D 0.0539(12) 0.0437(10) 0.0491(12) 0.0067(9) 0.0194(9) -0.0021(8)
C00E 0.0481(11) 0.0466(10) 0.0543(12) 0.0021(8) 0.0143(8) -0.0021(8)
C00F 0.0487(11) 0.0507(11) 0.0553(13) -0.0081(8) 0.0091(8) -0.0160(9)
C00G 0.0511(12) 0.0555(12) 0.0626(14) 0.0052(9) 0.0200(10) 0.0072(10)
C00H 0.0472(11) 0.0487(11) 0.0640(14) -0.0023(8) 0.0121(9) -0.0071(9)
C00I 0.0518(12) 0.0479(11) 0.0671(14) 0.0074(9) 0.0204(10) -0.0012(10)
C00J 0.0504(12) 0.0515(12) 0.0775(16) 0.0054(10) 0.0163(11) 0.0023(11)
C00K 0.0574(12) 0.0672(13) 0.0446(12) 0.0032(10) 0.0044(9) -0.0118(10)
C00L 0.0538(12) 0.0590(12) 0.0599(14) 0.0051(10) 0.0233(10) -0.0036(10)
C00M 0.0478(11) 0.0561(12) 0.0705(15) 0.0064(9) 0.0161(10) -0.0054(10)
C00N 0.0724(14) 0.0540(12) 0.0511(13) 0.0072(10) 0.0162(10) 0.0002(10)
C00O 0.0578(13) 0.0527(12) 0.0588(14) 0.0003(10) 0.0052(10) -0.0129(10)
C00P 0.0581(13) 0.0551(13) 0.097(2) 0.0069(11) 0.0314(13) 0.0112(12)
C00Q 0.0697(15) 0.0966(19) 0.0456(13) 0.0134(13) -0.0012(10) -0.0230(12)
C00R 0.0595(13) 0.0616(13) 0.0651(15) 0.0013(10) 0.0228(10) -0.0102(10)
C00S 0.0769(17) 0.0625(14) 0.093(2) 0.0220(13) 0.0485(15) 0.0271(13)
C00T 0.0707(16) 0.0933(19) 0.0700(18) 0.0151(14) -0.0009(12) -0.0467(14)
C00U 0.0934(18) 0.0668(14) 0.0562(15) 0.0231(14) 0.0269(13) 0.0142(11)
C00V 0.0727(15) 0.0617(14) 0.0797(18) 0.0108(12) 0.0027(13) -0.0276(12)
C00W 0.0511(12) 0.0632(13) 0.0888(18) -0.0102(10) 0.0180(10) -0.0173(11)
C00X 0.0614(14) 0.0774(15) 0.0891(18) 0.0019(11) 0.0347(11) -0.0107(12)
C00Y 0.0524(13) 0.0757(16) 0.103(2) -0.0089(11) 0.0310(12) -0.0165(13)
C00Z 0.0728(16) 0.0655(15) 0.103(2) 0.0158(12) 0.0341(14) -0.0088(14)
C010 0.0753(16) 0.0577(14) 0.116(2) 0.0118(12) 0.0320(15) 0.0139(14)
C011 0.112(2) 0.0832(17) 0.0585(16) 0.0252(16) -0.0017(14) -0.0017(13)
C012 0.0701(16) 0.0965(19) 0.0798(19) -0.0040(14) 0.0019(13) -0.0036(15)
C013 0.124(2) 0.0646(16) 0.0770(19) 0.0182(15) -0.0018(16) -0.0002(13)
C014 0.106(2) 0.095(2) 0.0716(19) -0.0121(17) -0.0093(15) 0.0067(15)
C015 0.100(2) 0.0669(17) 0.141(3) 0.0281(15) 0.045(2) -0.0082(17)
C016 0.103(2) 0.0565(15) 0.162(3) 0.0229(15) 0.048(2) 0.0117(18)

loop_
_atom_type_symbol
_atom_type_scat_dispersion_real
_atom_type_scat_dispersion_imag
_atom_type_scat_Cromer_Mann_a1
_atom_type_scat_Cromer_Mann_a2
_atom_type_scat_Cromer_Mann_a3
_atom_type_scat_Cromer_Mann_a4
_atom_type_scat_Cromer_Mann_b1
_atom_type_scat_Cromer_Mann_b2
_atom_type_scat_Cromer_Mann_b3
_atom_type_scat_Cromer_Mann_b4
_atom_type_scat_Cromer_Mann_c
_atom_type_scat_source
_atom_type_scat_dispersion_source
H 0.00000 0.00000 0.49300 0.32291 0.14019 0.04081 10.51090 26.12570 3.14236 57.79970 0.0030380000826 'International Tables Volume C Table 6.1.1.4 (pp. 500-502)' custom
C 0.01370 0.00670 2.31000 1.02000 1.58860 0.86500 20.84390 10.20750 0.56870 51.65120 0.215599998832 'International Tables Volume C Table 6.1.1.4 (pp. 500-502)' custom
N 0.02410 0.01340 12.21260 3.13220 2.01250 1.16630 0.00570 9.89330 28.99750 0.58260 -11.5290002823 'International Tables Volume C Table 6.1.1.4 (pp. 500-502)' custom

loop_
_geom_angle_atom_site_label_1
_geom_angle_atom_site_label_2
_geom_angle_atom_site_label_3
_geom_angle
_geom_angle_site_symmetry_1
_geom_angle_site_symmetry_3
_geom_angle_publ_flag
C008 N001 C005 107.35(15) . . ?
C006 N002 C004 107.17(16) . . ?
C009 C003 C008 104.87(15) . . ?
C00C C003 C008 134.96(17) . . ?
C00C C003 C009 120.15(16) . . ?
C004 C004 N002 120.9(2) 2_665 . ?
C007 C004 N002 109.36(15) . . ?
C009 C005 N001 112.59(16) . . ?
C00B C005 N001 122.64(16) . . ?
C00B C005 C009 124.70(15) . . ?
C00A C006 N002 112.93(16) . . ?
C00D C006 N002 123.73(17) . . ?
C00D C006 C00A 123.31(17) . . ?
C00A C007 C004 104.95(16) . . ?
C00G C007 C004 135.04(18) . . ?
C00G C007 C00A 120.00(18) . . ?
C003 C008 N001 109.54(15) . . ?
C008 C008 N001 120.9(2) 2_556 . ?
C008 C008 C003 129.6(2) 2_556 . ?
C005 C009 C003 105.64(15) . . ?
C00F C009 C003 121.75(17) . . ?
C00F C009 C005 132.60(17) . . ?
C007 C00A C006 105.49(16) . . ?
C00L C00A C006 132.54(18) . . ?
C00L C00A C007 121.96(18) . . ?
C00K C00B C005 119.93(17) . . ?
C00O C00B C005 118.87(17) . . ?
C00O C00B C00K 121.19(18) . . ?
C00E C00C C003 119.57(17) . . ?
C00I C00D C006 119.49(18) . . ?
C00N C00D C006 119.33(17) . . ?
C00N C00D C00I 121.10(18) . . ?
C00H C00E C00C 119.98(17) . . ?
C00R C00E C00C 121.91(19) . . ?
C00R C00E C00H 118.10(18) . . ?
C00H C00F C009 119.45(18) . . ?
C00J C00G C007 119.45(19) . . ?
C00F C00H C00E 119.06(17) . . ?
C00W C00H C00E 118.38(19) . . ?
C00W C00H C00F 122.55(19) . . ?
C00P C00I C00D 118.1(2) . . ?
C012 C00I C00D 121.62(19) . . ?
C012 C00I C00P 120.3(2) . . ?
C00M C00J C00G 120.18(18) . . ?
C010 C00J C00G 122.0(2) . . ?
C010 C00J C00M 117.8(2) . . ?
C00Q C00K C00B 118.1(2) . . ?
C011 C00K C00B 121.32(19) . . ?
C011 C00K C00Q 120.6(2) . . ?
C00M C00L C00A 119.06(19) . . ?
C00L C00M C00J 119.22(19) . . ?
C00Z C00M C00J 119.0(2) . . ?
C00Z C00M C00L 121.8(2) . . ?
C00U C00N C00D 118.2(2) . . ?
C014 C00N C00D 121.3(2) . . ?
C014 C00N C00U 120.5(2) . . ?
C00V C00O C00B 118.5(2) . . ?
C013 C00O C00B 121.92(19) . . ?
C013 C00O C00V 119.6(2) . . ?
C00S C00P C00I 121.5(2) . . ?
C00T C00Q C00K 120.8(2) . . ?
C00X C00R C00E 121.4(2) . . ?
C00U C00S C00P 120.3(2) . . ?
C00V C00T C00Q 120.7(2) . . ?
C00S C00U C00N 120.8(2) . . ?
C00T C00V C00O 120.6(2) . . ?
C00Y C00W C00H 121.4(2) . . ?
C00Y C00X C00R 120.3(2) . . ?
C00X C00Y C00W 120.4(2) . . ?
C015 C00Z C00M 121.0(3) . . ?
C016 C010 C00J 121.6(3) . . ?
C016 C015 C00Z 120.4(3) . . ?
C015 C016 C010 120.1(3) . . ?

loop_
_geom_bond_atom_site_label_1
_geom_bond_atom_site_label_2
_geom_bond_distance
_geom_bond_site_symmetry_2
_geom_bond_publ_flag
N001 C005 1.307(2) . ?
N001 C008 1.412(2) . ?
N002 C004 1.419(2) . ?
N002 C006 1.299(2) . ?
C003 C008 1.461(2) . ?
C003 C009 1.424(2) . ?
C003 C00C 1.362(3) . ?
C004 C004 1.348(4) 2_665 ?
C004 C007 1.463(3) . ?
C005 C009 1.455(3) . ?
C005 C00B 1.484(2) . ?
C006 C00A 1.460(3) . ?
C006 C00D 1.486(3) . ?
C007 C00A 1.420(3) . ?
C007 C00G 1.368(3) . ?
C008 C008 1.354(3) 2_556 ?
C009 C00F 1.359(3) . ?
C00A C00L 1.362(3) . ?
C00B C00K 1.395(3) . ?
C00B C00O 1.393(3) . ?
C00C C00E 1.411(3) . ?
C00D C00I 1.394(3) . ?
C00D C00N 1.399(3) . ?
C00E C00H 1.434(3) . ?
C00E C00R 1.404(3) . ?
C00F C00H 1.408(3) . ?
C00G C00J 1.411(3) . ?
C00H C00W 1.412(3) . ?
C00I C00P 1.390(3) . ?
C00I C012 1.490(3) . ?
C00J C00M 1.425(3) . ?
C00J C010 1.411(3) . ?
C00K C00Q 1.389(3) . ?
C00K C011 1.499(3) . ?
C00L C00M 1.414(3) . ?
C00M C00Z 1.410(3) . ?
C00N C00U 1.395(3) . ?
C00N C014 1.501(3) . ?
C00O C00V 1.384(3) . ?
C00O C013 1.500(3) . ?
C00P C00S 1.360(3) . ?
C00Q C00T 1.363(3) . ?
C00R C00X 1.361(3) . ?
C00S C00U 1.371(3) . ?
C00T C00V 1.368(3) . ?
C00W C00Y 1.349(3) . ?
C00X C00Y 1.398(3) . ?
C00Z C015 1.352(4) . ?
C010 C016 1.357(4) . ?
C015 C016 1.403(4) . ?

loop_
_restr_rigu_atom_site_label_1
_restr_rigu_atom_site_label_2
_restr_rigu_target_weight_param
_restr_rigu_u13_diff
_restr_rigu_u23_diff
_restr_rigu_u33_diff
C005 C009 0.004000 0.000245 0.001911 0.002303
C005 C00F 0.004000 0.000952 -0.003432 -0.001666
C009 C00F 0.004000 -0.000355 -0.003674 0.001753
C009 C00H 0.004000 0.003318 -0.008314 -0.001722
C00C C00E 0.004000 0.004267 0.004374 0.000035
C00C C00H 0.004000 0.003352 0.006763 -0.002829
C00C C00R 0.004000 0.005499 0.002570 -0.001770
C00E C00F 0.004000 0.004622 0.009630 0.005289
C00E C00H 0.004000 0.001277 0.005912 0.001007
C00E C00R 0.004000 0.002361 0.001659 -0.000981
C00E C00W 0.004000 0.000603 0.005647 0.003146
C00E C00X 0.004000 0.007153 0.000966 -0.002102
C00F C00H 0.004000 0.003690 -0.006952 -0.002995
C00F C00W 0.004000 0.003070 -0.009578 -0.003219
C00H C00R 0.004000 0.002147 -0.008300 0.003428
C00H C00W 0.004000 -0.000214 -0.002498 -0.000124
C00H C00Y 0.004000 0.004429 -0.006299 0.002597
C00R C00X 0.004000 0.006213 0.006824 -0.001719
C00R C00Y 0.004000 0.006024 0.015309 0.001160
C00W C00X 0.004000 0.006007 -0.018871 -0.000419
C00W C00Y 0.004000 0.003485 -0.009233 0.003396
C00X C00Y 0.004000 0.003589 0.013354 0.003958
